data_2001968
loop_
_publ_author_name
'Platzbecker, R.'
'Will, G.'
'H\"ummer, K.'
'Weckert, E.'
'Lauktien, G.'
'Frahm, A. W.'

_publ_section_title
;
 The absolute configuration of
 (+)-2-benzyl-2-[<i>N</i>-(\a-phenylethyl)amino]cyclohexanone
 hydrochloride
;
_journal_issue 2
_journal_name_full 'Acta Crystallographica Section C'
_journal_page_first 307
_journal_page_last 310
_journal_paper_doi 10.1107/S0108270192008965
_journal_volume 49
_journal_year 1993
_chemical_formula_moiety 'C21 H26 N1 O1,Cl1'
_chemical_formula_sum 'C21 H26 Cl N O'
_chemical_formula_weight 343.73
_space_group_crystal_system orthorhombic
_space_group_IT_number 19
_space_group_name_Hall 'P 2ac 2ab'
_space_group_name_H-M_alt 'P 21 21 21'
_cell_angle_alpha 90
_cell_angle_beta 90
_cell_angle_gamma 90
_cell_formula_units_Z 4
_cell_length_a 8.5880(10)
_cell_length_b 11.7000(10)
_cell_length_c 18.130(2)
_cell_volume 1821.7(3)
_diffrn_radiation_type Mo
_diffrn_radiation_wavelength 0.71069
_exptl_absorpt_coefficient_mu 2.139
_exptl_crystal_density_diffrn 1.254
_exptl_crystal_F_000 736
_cod_data_source_file bx0563.cif
_cod_data_source_block bx0563_structure_1_of_1
_cod_depositor_comments
;
 Updating space group information and adding the symmetry operation list.

 Antanas Vaitkus,
 2018-06-18
;
_cod_original_cell_volume 1821.7(4)
_cod_original_formula_sum 'C21 H26 Cl1 N1 O1'
_cod_database_code 2001968

loop_
_space_group_symop_id
_space_group_symop_operation_xyz
1 x,y,z
2 -x+1/2,-y,z+1/2
3 x+1/2,-y+1/2,-z
4 -x,y+1/2,-z+1/2

loop_
_atom_site_label
_atom_site_fract_x
_atom_site_fract_y
_atom_site_fract_z
Cl .11134(6) .59331(4) .49305(3)
O .3519(2) .72250(10) .62446(7)
N .2557(2) .85480(10) .51739(8)
C(1) .3211(2) .8170(2) .64440(10)
C(2) .2179(2) .8955(2) .59580(10)
C(3) .2578(3) 1.0227(2) .60450(10)
C(4) .2992(3) 1.0582(2) .68220(10)
C(5) .4300(3) .9867(3) .7133(2)
C(6) .3775(3) .8629(2) .71800(10)
C(7) .0445(2) .8646(2) .60940(10)
C(a) .1600(2) .8904(2) .45120(10)
C(b) .2340(3) .8342(2) .38450(10)
C(1') -.0294(2) .9018(2) .67980(10)
C(2') -.1039(3) 1.0071(2) .6829(2)
C(3') -.1735(3) 1.0468(3) .7451(2)
C(4') -.1680(3) .9835(3) .8068(2)
C(5') -.1015(3) .8759(3) .80680(10)
C(6') -.0309(3) .8340(3) .74150(10)
C(1") .1427(2) 1.0187(2) .44280(10)
C(2") -.0035(3) 1.0680(2) .44630(10)
C(3") -.0202(4) 1.1842(2) .4367(2)
C(4") .1078(4) 1.2518(2) .4239(2)
C(5") .2528(3) 1.2030(2) .41800(10)
C(6") .2698(3) 1.0861(2) .42680(10)
H(1) .249(2) .777(2) .5140(10)
H(2) .360(2) .8710(10) .5070(10)

loop_
_geom_bond_atom_site_label_1
_geom_bond_atom_site_label_2
_geom_bond_distance
O C(1) 1.193(2)
N C(2) 1.534(2)
N C(a) 1.513(2)
N H(1) 0.92(2)
N H(2) 0.94(2)
C(1) C(2) 1.551(3)
C(1) C(6) 1.518(3)
C(2) C(3) 1.535(3)
C(2) C(7) 1.552(3)
C(3) C(4) 1.513(3)
C(4) C(5) 1.510(4)
C(5) C(6) 1.519(4)
C(7) C(1') 1.490(3)
C(a) C(b) 1.515(3)
C(a) C(1") 1.517(3)
C(1') C(2') 1.389(3)
C(1') C(6') 1.372(3)
C(2') C(3') 1.358(4)
C(3') C(4') 1.343(4)
C(4') C(5') 1.382(4)
C(5') C(6') 1.418(4)
C(1") C(2") 1.382(3)
C(1") C(6") 1.377(3)
C(2") C(3") 1.378(3)
C(3") C(4") 1.374(4)
C(4") C(5") 1.374(4)
C(5") C(6") 1.385(3)
